data_7215182
loop_
_publ_author_name
'Han, Rong-Min'
'Ma, Jian-Fang'
'Liu, Ying-Ying'
'Yang, Jin'

_publ_section_title
;
 Syntheses, structures, and photoluminescent properties of a series of
 coordination polymers based on a new
 2&#x2032;-carboxybiphenyl-4-ylmethylaminodiacetic acid and different
 N-donor ligands
;
_journal_issue 28
_journal_name_full CrystEngComm
_journal_page_first 5641
_journal_paper_doi 10.1039/c3ce40528a
_journal_volume 15
_journal_year 2013
_chemical_formula_moiety 'C60 H68 N14 O20 Zn3'
_chemical_formula_sum 'C60 H68 N14 O20 Zn3'
_chemical_formula_weight 1501.39
_chemical_name_systematic
;
 ?
;
_space_group_IT_number 2
_symmetry_cell_setting triclinic
_symmetry_space_group_name_Hall '-P 1'
_symmetry_space_group_name_H-M 'P -1'
_atom_sites_solution_hydrogens geom
_atom_sites_solution_primary direct
_atom_sites_solution_secondary difmap
_audit_creation_method SHELXL-97
_cell_angle_alpha 76.617(5)
_cell_angle_beta 85.085(5)
_cell_angle_gamma 86.823(5)
_cell_formula_units_Z 1
_cell_length_a 8.2610(5)
_cell_length_b 12.7610(7)
_cell_length_c 15.7500(11)
_cell_measurement_reflns_used 3718
_cell_measurement_temperature 293(2)
_cell_measurement_theta_max 29.1728
_cell_measurement_theta_min 2.9631
_cell_volume 1608.23(18)
_computing_cell_refinement CrysAlis
_computing_data_collection 'CrysAlis (Oxford Diffraction, 2006)'
_computing_data_reduction CrysAlis
_computing_structure_refinement 'SHELXL-97 (Sheldrick, 2008)'
_computing_structure_solution 'SHELXS-97 (Sheldrick, 2008)'
_diffrn_ambient_temperature 293(2)
_diffrn_detector_area_resol_mean 10.0
_diffrn_measured_fraction_theta_full 0.995
_diffrn_measured_fraction_theta_max 0.995
_diffrn_measurement_device_type 'Oxford Diffraction Gemini R Ultra'
_diffrn_measurement_method '\w scan'
_diffrn_radiation_monochromator graphite
_diffrn_radiation_source 'fine-focus sealed tube'
_diffrn_radiation_type MoK\a
_diffrn_radiation_wavelength 0.71069
_diffrn_reflns_av_R_equivalents 0.0246
_diffrn_reflns_av_sigmaI/netI 0.0455
_diffrn_reflns_limit_h_max 9
_diffrn_reflns_limit_h_min -7
_diffrn_reflns_limit_k_max 14
_diffrn_reflns_limit_k_min -15
_diffrn_reflns_limit_l_max 17
_diffrn_reflns_limit_l_min -18
_diffrn_reflns_number 10068
_diffrn_reflns_theta_full 25.00
_diffrn_reflns_theta_max 25.02
_diffrn_reflns_theta_min 2.97
_exptl_absorpt_coefficient_mu 1.196
_exptl_absorpt_correction_T_max 0.8410
_exptl_absorpt_correction_T_min 0.7542
_exptl_absorpt_correction_type multi-scan
_exptl_absorpt_process_details
;
CrysAlis (Oxford Diffraction, 2006)
;
_exptl_crystal_colour colorless
_exptl_crystal_density_diffrn 1.550
_exptl_crystal_density_method 'not measured'
_exptl_crystal_description block
_exptl_crystal_F_000 776
_exptl_crystal_size_max 0.25
_exptl_crystal_size_mid 0.16
_exptl_crystal_size_min 0.15
_refine_diff_density_max 0.460
_refine_diff_density_min -0.431
_refine_diff_density_rms 0.058
_refine_ls_extinction_method none
_refine_ls_goodness_of_fit_ref 1.026
_refine_ls_hydrogen_treatment mixed
_refine_ls_matrix_type full
_refine_ls_number_parameters 472
_refine_ls_number_reflns 5652
_refine_ls_number_restraints 15
_refine_ls_restrained_S_all 1.027
_refine_ls_R_factor_all 0.0584
_refine_ls_R_factor_gt 0.0407
_refine_ls_shift/su_max 0.001
_refine_ls_shift/su_mean 0.000
_refine_ls_structure_factor_coef Fsqd
_refine_ls_weighting_details 'calc w=1/[\s^2^(Fo^2^)+(0.0392P)^2^+0.8042P] where P=(Fo^2^+2Fc^2^)/3'
_refine_ls_weighting_scheme calc
_refine_ls_wR_factor_gt 0.0882
_refine_ls_wR_factor_ref 0.0972
_reflns_number_gt 4427
_reflns_number_total 5652
_reflns_threshold_expression >2\s(I)
_cod_data_source_file c3ce40528a.cif
_cod_data_source_block Compound-7
_cod_original_cell_volume 1608.23(17)
_cod_original_sg_symbol_Hall '-P 1 '
_cod_database_code 7215182

loop_
_symmetry_equiv_pos_as_xyz
'x, y, z'
'-x, -y, -z'

loop_
_atom_site_label
_atom_site_type_symbol
_atom_site_fract_x
_atom_site_fract_y
_atom_site_fract_z
_atom_site_U_iso_or_equiv
_atom_site_adp_type
_atom_site_occupancy
_atom_site_symmetry_multiplicity
_atom_site_calc_flag
_atom_site_refinement_flags
Zn1 Zn -0.16399(4) 0.26509(3) 0.30641(2) 0.03611(12) Uani 1 1 d .
Zn2 Zn 0.5000 0.5000 0.0000 0.04514(17) Uani 1 2 d S
C1 C 0.3340(4) 0.8010(2) 0.5125(2) 0.0364(7) Uani 1 1 d .
C2 C 0.4875(4) 0.7932(2) 0.45491(19) 0.0347(7) Uani 1 1 d .
C3 C 0.6077(5) 0.8649(2) 0.4563(2) 0.0468(9) Uani 1 1 d .
H3 H 0.5875 0.9161 0.4898 0.056 Uiso 1 1 calc R
C4 C 0.7556(5) 0.8622(3) 0.4095(3) 0.0536(9) Uani 1 1 d .
H4 H 0.8349 0.9100 0.4122 0.064 Uiso 1 1 calc R
C5 C 0.7848(4) 0.7886(3) 0.3589(2) 0.0532(9) Uani 1 1 d .
H5 H 0.8843 0.7863 0.3268 0.064 Uiso 1 1 calc R
C6 C 0.6655(4) 0.7168(2) 0.3553(2) 0.0422(8) Uani 1 1 d .
H6 H 0.6863 0.6681 0.3196 0.051 Uiso 1 1 calc R
C7 C 0.5165(4) 0.7161(2) 0.40357(19) 0.0340(7) Uani 1 1 d .
C8 C 0.3959(4) 0.6357(2) 0.39981(19) 0.0339(7) Uani 1 1 d .
C9 C 0.4457(4) 0.5296(2) 0.3992(2) 0.0387(8) Uani 1 1 d .
H9 H 0.5557 0.5097 0.4003 0.046 Uiso 1 1 calc R
C10 C 0.3340(5) 0.4534(2) 0.3971(2) 0.0437(9) Uani 1 1 d .
H10 H 0.3710 0.3834 0.3963 0.052 Uiso 1 1 calc R
C11 C 0.1689(4) 0.4785(2) 0.3961(2) 0.0390(8) Uani 1 1 d .
C12 C 0.1196(4) 0.5836(3) 0.3977(2) 0.0459(8) Uani 1 1 d .
H12 H 0.0093 0.6027 0.3983 0.055 Uiso 1 1 calc R
C13 C 0.2299(4) 0.6609(2) 0.3986(2) 0.0408(8) Uani 1 1 d .
H13 H 0.1924 0.7311 0.3982 0.049 Uiso 1 1 calc R
C14 C 0.0461(5) 0.3967(3) 0.3923(2) 0.0483(9) Uani 1 1 d .
H14A H 0.0823 0.3271 0.4261 0.058 Uiso 1 1 calc R
H14B H -0.0564 0.4164 0.4204 0.058 Uiso 1 1 calc R
C15 C 0.1631(5) 0.3429(3) 0.2615(2) 0.0565(10) Uani 1 1 d .
H15A H 0.2190 0.2906 0.3052 0.068 Uiso 1 1 calc R
H15B H 0.2355 0.4016 0.2376 0.068 Uiso 1 1 calc R
C16 C 0.1262(4) 0.2898(2) 0.1883(2) 0.0404(8) Uani 1 1 d .
C17 C -0.0358(6) 0.4847(3) 0.2414(3) 0.0442(11) Uani 0.80 1 d PU
C17' C -0.082(3) 0.4971(15) 0.2854(14) 0.047(5) Uani 0.20 1 d PU
C18 C -0.2163(4) 0.4899(3) 0.2252(2) 0.0407(8) Uani 1 1 d .
C19 C -0.4731(4) 0.1389(3) 0.2941(2) 0.0481(9) Uani 1 1 d U
H19 H -0.5384 0.1789 0.3270 0.058 Uiso 1 1 calc R
C20 C -0.2695(4) 0.0829(3) 0.2275(2) 0.0463(8) Uani 1 1 d .
H20 H -0.1650 0.0731 0.2029 0.056 Uiso 1 1 calc R
C21 C -0.4028(5) -0.0615(3) 0.1774(2) 0.0590(11) Uani 1 1 d .
H21A H -0.4784 -0.1135 0.2115 0.071 Uiso 1 1 calc R
H21B H -0.2966 -0.0977 0.1756 0.071 Uiso 1 1 calc R
C22 C -0.4549(4) -0.0266(2) 0.0857(2) 0.0418(8) Uani 1 1 d .
C23 C -0.4823(5) 0.0795(3) 0.0435(2) 0.0519(9) Uani 1 1 d .
H23 H -0.4708 0.1339 0.0727 0.062 Uiso 1 1 calc R
C24 C -0.4736(5) -0.1060(3) 0.0416(2) 0.0484(9) Uani 1 1 d .
H24 H -0.4564 -0.1780 0.0693 0.058 Uiso 1 1 calc R
C25 C 0.2070(5) 0.6544(3) 0.0206(3) 0.0606(10) Uani 1 1 d .
H25 H 0.1792 0.6506 -0.0346 0.073 Uiso 1 1 calc R
C26 C 0.3276(5) 0.6356(3) 0.1353(3) 0.0582(10) Uani 1 1 d .
H26 H 0.4046 0.6147 0.1763 0.070 Uiso 1 1 calc R
C27 C -0.0321(5) 0.7685(3) 0.0568(3) 0.0672(12) Uani 1 1 d .
H27A H -0.1024 0.7533 0.1104 0.081 Uiso 1 1 calc R
H27B H -0.0848 0.7441 0.0125 0.081 Uiso 1 1 calc R
C28 C -0.0121(4) 0.8892(3) 0.0275(3) 0.0486(9) Uani 1 1 d .
C29 C 0.0542(5) 0.9467(3) 0.0799(3) 0.0573(10) Uani 1 1 d .
H29 H 0.0906 0.9110 0.1337 0.069 Uiso 1 1 calc R
C30 C -0.0660(4) 0.9426(3) -0.0520(3) 0.0531(9) Uani 1 1 d .
H30 H -0.1107 0.9041 -0.0872 0.064 Uiso 1 1 calc R
N1 N 0.0165(3) 0.38477(18) 0.30356(16) 0.0343(6) Uani 1 1 d .
N2 N -0.3137(3) 0.1556(2) 0.27325(17) 0.0399(6) Uani 1 1 d U
N3 N -0.5281(4) 0.0614(2) 0.26408(19) 0.0517(7) Uani 1 1 d .
N4 N -0.3946(4) 0.0264(2) 0.22199(17) 0.0424(7) Uani 1 1 d .
N5 N 0.3387(4) 0.6061(2) 0.0582(2) 0.0568(8) Uani 1 1 d .
N6 N 0.1971(4) 0.6971(2) 0.1473(2) 0.0630(9) Uani 1 1 d .
N7 N 0.1220(4) 0.7080(2) 0.0718(2) 0.0561(8) Uani 1 1 d .
O1 O 0.2404(3) 0.88159(19) 0.49019(16) 0.0600(7) Uani 1 1 d .
O2 O 0.3133(3) 0.72834(16) 0.58113(13) 0.0404(5) Uani 1 1 d .
O3 O -0.2708(3) 0.57955(18) 0.18644(15) 0.0538(6) Uani 1 1 d .
O4 O -0.2899(3) 0.40336(17) 0.24179(15) 0.0494(6) Uani 1 1 d .
O5 O -0.0122(3) 0.25659(19) 0.18990(15) 0.0541(6) Uani 1 1 d .
O6 O 0.2412(3) 0.28079(19) 0.13296(15) 0.0533(6) Uani 1 1 d .
O1W O -0.0107(3) 0.14672(19) 0.38125(18) 0.0491(6) Uani 1 1 d .
H1A H -0.065(5) 0.122(3) 0.429(3) 0.074 Uiso 1 1 d .
H1B H 0.035(5) 0.097(3) 0.364(3) 0.074 Uiso 1 1 d .
O2W O 0.5157(3) 0.3876(2) 0.11874(18) 0.0599(8) Uani 1 1 d .
H2A H 0.444(6) 0.352(4) 0.128(3) 0.090 Uiso 1 1 d .
H2B H 0.554(6) 0.397(4) 0.161(3) 0.090 Uiso 1 1 d .
O3W O 0.2903(4) 0.4276(2) -0.02158(19) 0.0610(8) Uani 1 1 d .
H3A H 0.264(6) 0.376(4) 0.018(3) 0.092 Uiso 1 1 d .
H3B H 0.353(6) 0.388(4) -0.048(3) 0.092 Uiso 1 1 d .
O4W O 0.1464(3) -0.0219(2) 0.32357(19) 0.0618(7) Uani 1 1 d D
H4A H 0.240(3) 0.005(3) 0.297(3) 0.093 Uiso 1 1 d D
H4B H 0.186(5) -0.052(3) 0.3750(16) 0.093 Uiso 1 1 d D

loop_
_atom_site_aniso_label
_atom_site_aniso_U_11
_atom_site_aniso_U_22
_atom_site_aniso_U_33
_atom_site_aniso_U_23
_atom_site_aniso_U_13
_atom_site_aniso_U_12
Zn1 0.0383(2) 0.0361(2) 0.0361(2) -0.01098(15) -0.00134(16) -0.01024(15)
Zn2 0.0451(4) 0.0478(3) 0.0412(3) -0.0026(2) -0.0096(3) -0.0124(3)
C1 0.045(2) 0.0301(17) 0.0361(18) -0.0119(14) -0.0004(15) -0.0064(15)
C2 0.0394(19) 0.0281(15) 0.0354(17) -0.0048(13) -0.0011(14) -0.0033(13)
C3 0.056(2) 0.0373(18) 0.048(2) -0.0104(15) -0.0051(18) -0.0094(16)
C4 0.045(2) 0.050(2) 0.065(3) -0.0076(18) -0.006(2) -0.0150(17)
C5 0.035(2) 0.059(2) 0.058(2) 0.0008(18) 0.0040(17) -0.0014(17)
C6 0.042(2) 0.0422(18) 0.0415(19) -0.0090(15) -0.0001(16) 0.0021(15)
C7 0.0363(19) 0.0330(16) 0.0307(17) -0.0022(13) -0.0060(14) 0.0003(13)
C8 0.042(2) 0.0353(16) 0.0270(16) -0.0116(13) -0.0028(14) -0.0026(14)
C9 0.041(2) 0.0419(18) 0.0376(18) -0.0166(14) -0.0106(15) 0.0035(15)
C10 0.068(3) 0.0281(16) 0.0399(19) -0.0137(13) -0.0171(17) 0.0028(16)
C11 0.050(2) 0.0415(18) 0.0296(17) -0.0133(13) -0.0045(15) -0.0093(15)
C12 0.037(2) 0.054(2) 0.056(2) -0.0309(17) -0.0023(17) -0.0046(16)
C13 0.042(2) 0.0354(17) 0.050(2) -0.0208(15) -0.0057(16) 0.0024(14)
C14 0.063(2) 0.050(2) 0.0362(19) -0.0172(15) 0.0043(17) -0.0215(17)
C15 0.046(2) 0.084(3) 0.051(2) -0.036(2) 0.0051(18) -0.0215(19)
C16 0.047(2) 0.0417(18) 0.0342(18) -0.0105(14) 0.0015(16) -0.0128(16)
C17 0.046(3) 0.037(2) 0.051(3) -0.007(2) -0.013(2) -0.008(2)
C17' 0.046(9) 0.048(8) 0.050(9) -0.019(7) -0.024(7) 0.032(7)
C18 0.054(2) 0.043(2) 0.0271(17) -0.0110(14) -0.0076(15) -0.0011(16)
C19 0.042(2) 0.059(2) 0.048(2) -0.0224(17) -0.0009(17) -0.0050(17)
C20 0.041(2) 0.057(2) 0.045(2) -0.0209(17) 0.0050(16) -0.0101(17)
C21 0.089(3) 0.044(2) 0.051(2) -0.0180(17) -0.017(2) -0.0115(19)
C22 0.047(2) 0.0412(19) 0.0416(19) -0.0165(15) -0.0005(16) -0.0111(15)
C23 0.072(3) 0.043(2) 0.048(2) -0.0221(16) -0.0095(19) -0.0122(17)
C24 0.064(3) 0.0345(18) 0.048(2) -0.0103(15) -0.0079(18) -0.0098(16)
C25 0.070(3) 0.053(2) 0.063(3) -0.018(2) -0.011(2) -0.002(2)
C26 0.069(3) 0.046(2) 0.058(3) -0.0065(18) -0.009(2) -0.010(2)
C27 0.052(3) 0.042(2) 0.105(3) -0.015(2) 0.002(2) -0.0097(18)
C28 0.041(2) 0.0358(18) 0.069(3) -0.0143(17) 0.0047(18) -0.0050(15)
C29 0.060(3) 0.048(2) 0.065(3) -0.0140(18) -0.005(2) -0.0046(18)
C30 0.048(2) 0.046(2) 0.073(3) -0.0271(19) -0.002(2) -0.0073(17)
N1 0.0358(15) 0.0346(14) 0.0342(14) -0.0094(11) -0.0034(12) -0.0077(11)
N2 0.0391(17) 0.0446(15) 0.0400(16) -0.0168(12) 0.0009(13) -0.0106(12)
N3 0.0434(19) 0.0672(19) 0.0473(18) -0.0159(15) -0.0002(15) -0.0193(15)
N4 0.0528(19) 0.0431(15) 0.0348(15) -0.0138(12) -0.0017(14) -0.0137(13)
N5 0.063(2) 0.0530(19) 0.054(2) -0.0102(15) -0.0075(17) -0.0016(16)
N6 0.075(3) 0.0507(19) 0.064(2) -0.0133(16) -0.0012(19) -0.0121(17)
N7 0.059(2) 0.0354(16) 0.073(2) -0.0087(15) -0.0045(18) -0.0078(14)
O1 0.0686(18) 0.0448(14) 0.0543(16) 0.0021(11) 0.0149(13) 0.0189(13)
O2 0.0477(14) 0.0369(12) 0.0346(12) -0.0068(10) 0.0041(10) -0.0012(10)
O3 0.0690(18) 0.0424(14) 0.0496(15) -0.0046(11) -0.0200(13) 0.0012(12)
O4 0.0496(15) 0.0449(13) 0.0509(15) 0.0038(10) -0.0208(12) -0.0135(11)
O5 0.0475(16) 0.0737(16) 0.0516(15) -0.0351(12) 0.0116(12) -0.0284(13)
O6 0.0524(16) 0.0691(16) 0.0432(14) -0.0236(12) 0.0149(12) -0.0246(12)
O1W 0.0485(16) 0.0425(14) 0.0539(16) -0.0097(12) 0.0028(12) 0.0040(11)
O2W 0.0532(18) 0.0758(19) 0.0444(16) 0.0102(13) -0.0159(13) -0.0302(13)
O3W 0.062(2) 0.0687(19) 0.0529(17) -0.0080(13) -0.0092(14) -0.0254(14)
O4W 0.0490(17) 0.0622(17) 0.0712(19) -0.0136(14) 0.0084(14) -0.0029(13)

loop_
_atom_type_symbol
_atom_type_description
_atom_type_scat_dispersion_real
_atom_type_scat_dispersion_imag
_atom_type_scat_source
C C 0.0033 0.0016 'International Tables Vol C Tables 4.2.6.8 and 6.1.1.4'
H H 0.0000 0.0000 'International Tables Vol C Tables 4.2.6.8 and 6.1.1.4'
N N 0.0061 0.0033 'International Tables Vol C Tables 4.2.6.8 and 6.1.1.4'
O O 0.0106 0.0060 'International Tables Vol C Tables 4.2.6.8 and 6.1.1.4'
Zn Zn 0.2839 1.4301 'International Tables Vol C Tables 4.2.6.8 and 6.1.1.4'

loop_
_geom_angle_atom_site_label_1
_geom_angle_atom_site_label_2
_geom_angle_atom_site_label_3
_geom_angle
_geom_angle_site_symmetry_1
_geom_angle_site_symmetry_3
O2 Zn1 O4 87.95(9) 2_566 .
O2 Zn1 N2 91.86(10) 2_566 .
O4 Zn1 N2 95.46(9) . .
O2 Zn1 O1W 90.28(10) 2_566 .
O4 Zn1 O1W 168.68(9) . .
N2 Zn1 O1W 95.77(10) . .
O2 Zn1 O5 179.13(8) 2_566 .
O4 Zn1 O5 92.14(10) . .
N2 Zn1 O5 87.28(9) . .
O1W Zn1 O5 89.80(10) . .
O2 Zn1 N1 103.11(9) 2_566 .
O4 Zn1 N1 80.63(9) . .
N2 Zn1 N1 164.32(10) . .
O1W Zn1 N1 88.90(9) . .
O5 Zn1 N1 77.76(9) . .
O2W Zn2 O2W 180.00(17) . 2_665
O2W Zn2 O3W 89.63(11) . .
O2W Zn2 O3W 90.37(11) 2_665 .
O2W Zn2 O3W 90.37(11) . 2_665
O2W Zn2 O3W 89.63(11) 2_665 2_665
O3W Zn2 O3W 180.00(13) . 2_665
O2W Zn2 N5 92.65(13) . .
O2W Zn2 N5 87.35(13) 2_665 .
O3W Zn2 N5 86.39(12) . .
O3W Zn2 N5 93.61(12) 2_665 .
O2W Zn2 N5 87.35(13) . 2_665
O2W Zn2 N5 92.65(13) 2_665 2_665
O3W Zn2 N5 93.61(12) . 2_665
O3W Zn2 N5 86.39(12) 2_665 2_665
N5 Zn2 N5 180.00(15) . 2_665
O1 C1 O2 125.1(3) . .
O1 C1 C2 117.5(3) . .
O2 C1 C2 117.3(3) . .
C3 C2 C7 119.5(3) . .
C3 C2 C1 116.6(3) . .
C7 C2 C1 123.9(3) . .
C4 C3 C2 121.8(3) . .
C4 C3 H3 119.1 . .
C2 C3 H3 119.1 . .
C5 C4 C3 119.3(3) . .
C5 C4 H4 120.3 . .
C3 C4 H4 120.3 . .
C4 C5 C6 120.1(3) . .
C4 C5 H5 120.0 . .
C6 C5 H5 120.0 . .
C7 C6 C5 121.8(3) . .
C7 C6 H6 119.1 . .
C5 C6 H6 119.1 . .
C6 C7 C2 117.5(3) . .
C6 C7 C8 119.7(3) . .
C2 C7 C8 122.8(3) . .
C13 C8 C9 117.1(3) . .
C13 C8 C7 122.4(3) . .
C9 C8 C7 120.5(3) . .
C10 C9 C8 121.0(3) . .
C10 C9 H9 119.5 . .
C8 C9 H9 119.5 . .
C11 C10 C9 121.8(3) . .
C11 C10 H10 119.1 . .
C9 C10 H10 119.1 . .
C10 C11 C12 117.0(3) . .
C10 C11 C14 122.4(3) . .
C12 C11 C14 120.6(3) . .
C13 C12 C11 121.8(3) . .
C13 C12 H12 119.1 . .
C11 C12 H12 119.1 . .
C12 C13 C8 121.2(3) . .
C12 C13 H13 119.4 . .
C8 C13 H13 119.4 . .
N1 C14 C11 115.9(3) . .
N1 C14 H14A 108.3 . .
C11 C14 H14A 108.3 . .
N1 C14 H14B 108.3 . .
C11 C14 H14B 108.3 . .
H14A C14 H14B 107.4 . .
N1 C15 C16 112.8(3) . .
N1 C15 H15A 109.0 . .
C16 C15 H15A 109.0 . .
N1 C15 H15B 109.0 . .
C16 C15 H15B 109.0 . .
H15A C15 H15B 107.8 . .
O5 C16 O6 125.6(3) . .
O5 C16 C15 117.7(3) . .
O6 C16 C15 116.6(3) . .
C17' C17 N1 81.9(14) . .
C17' C17 C18 75.6(15) . .
N1 C17 C18 113.8(3) . .
C17 C17' C18 73.9(15) . .
C17 C17' N1 67.9(12) . .
C18 C17' N1 107.6(12) . .
O3 C18 O4 125.8(3) . .
O3 C18 C17 115.4(3) . .
O4 C18 C17 118.1(3) . .
O3 C18 C17' 113.4(8) . .
O4 C18 C17' 116.5(8) . .
C17 C18 C17' 30.4(7) . .
N3 C19 N2 114.1(3) . .
N3 C19 H19 122.9 . .
N2 C19 H19 122.9 . .
N4 C20 N2 110.0(3) . .
N4 C20 H20 125.0 . .
N2 C20 H20 125.0 . .
N4 C21 C22 114.3(3) . .
N4 C21 H21A 108.7 . .
C22 C21 H21A 108.7 . .
N4 C21 H21B 108.7 . .
C22 C21 H21B 108.7 . .
H21A C21 H21B 107.6 . .
C24 C22 C23 118.8(3) . .
C24 C22 C21 117.4(3) . .
C23 C22 C21 123.9(3) . .
C24 C23 C22 120.8(3) 2_455 .
C24 C23 H23 119.6 2_455 .
C22 C23 H23 119.6 . .
C22 C24 C23 120.4(3) . 2_455
C22 C24 H24 119.8 . .
C23 C24 H24 119.8 2_455 .
N7 C25 N5 110.9(4) . .
N7 C25 H25 124.5 . .
N5 C25 H25 124.5 . .
N6 C26 N5 113.8(4) . .
N6 C26 H26 123.1 . .
N5 C26 H26 123.1 . .
N7 C27 C28 113.0(3) . .
N7 C27 H27A 109.0 . .
C28 C27 H27A 109.0 . .
N7 C27 H27B 109.0 . .
C28 C27 H27B 109.0 . .
H27A C27 H27B 107.8 . .
C30 C28 C29 119.7(3) . .
C30 C28 C27 118.7(3) . .
C29 C28 C27 121.6(3) . .
C30 C29 C28 119.9(3) 2_575 .
C30 C29 H29 120.1 2_575 .
C28 C29 H29 120.1 . .
C28 C30 C29 120.4(3) . 2_575
C28 C30 H30 119.8 . .
C29 C30 H30 119.8 2_575 .
C15 N1 C14 110.9(3) . .
C15 N1 C17 106.2(3) . .
C14 N1 C17 115.9(3) . .
C15 N1 C17' 133.8(9) . .
C14 N1 C17' 90.4(7) . .
C17 N1 C17' 30.2(7) . .
C15 N1 Zn1 103.73(19) . .
C14 N1 Zn1 112.49(19) . .
C17 N1 Zn1 106.7(2) . .
C17' N1 Zn1 104.9(8) . .
C20 N2 C19 103.0(3) . .
C20 N2 Zn1 126.9(2) . .
C19 N2 Zn1 130.0(2) . .
C19 N3 N4 102.7(3) . .
C20 N4 N3 110.1(3) . .
C20 N4 C21 129.1(3) . .
N3 N4 C21 120.8(3) . .
C25 N5 C26 102.8(3) . .
C25 N5 Zn2 122.6(3) . .
C26 N5 Zn2 134.4(3) . .
C26 N6 N7 103.0(3) . .
C25 N7 N6 109.3(3) . .
C25 N7 C27 128.3(4) . .
N6 N7 C27 122.4(4) . .
C1 O2 Zn1 127.9(2) . 2_566
C18 O4 Zn1 116.8(2) . .
C16 O5 Zn1 114.3(2) . .
Zn1 O1W H1A 106(3) . .
Zn1 O1W H1B 124(3) . .
H1A O1W H1B 109(4) . .
Zn2 O2W H2A 111(4) . .
Zn2 O2W H2B 126(3) . .
H2A O2W H2B 115(5) . .
Zn2 O3W H3A 113(3) . .
Zn2 O3W H3B 87(3) . .
H3A O3W H3B 92(5) . .
H4A O4W H4B 96(4) . .

loop_
_geom_bond_atom_site_label_1
_geom_bond_atom_site_label_2
_geom_bond_distance
_geom_bond_site_symmetry_2
Zn1 O2 2.085(2) 2_566
Zn1 O4 2.092(2) .
Zn1 N2 2.096(3) .
Zn1 O1W 2.120(2) .
Zn1 O5 2.153(2) .
Zn1 N1 2.183(2) .
Zn2 O2W 2.086(2) .
Zn2 O2W 2.086(2) 2_665
Zn2 O3W 2.096(3) .
Zn2 O3W 2.096(3) 2_665
Zn2 N5 2.148(3) .
Zn2 N5 2.148(3) 2_665
C1 O1 1.253(4) .
C1 O2 1.257(4) .
C1 C2 1.507(4) .
C2 C3 1.392(4) .
C2 C7 1.410(4) .
C3 C4 1.375(5) .
C3 H3 0.9300 .
C4 C5 1.365(5) .
C4 H4 0.9300 .
C5 C6 1.396(5) .
C5 H5 0.9300 .
C6 C7 1.390(4) .
C6 H6 0.9300 .
C7 C8 1.484(4) .
C8 C13 1.392(4) .
C8 C9 1.396(4) .
C9 C10 1.385(4) .
C9 H9 0.9300 .
C10 C11 1.384(5) .
C10 H10 0.9300 .
C11 C12 1.386(4) .
C11 C14 1.509(4) .
C12 C13 1.382(4) .
C12 H12 0.9300 .
C13 H13 0.9300 .
C14 N1 1.482(4) .
C14 H14A 0.9700 .
C14 H14B 0.9700 .
C15 N1 1.465(4) .
C15 C16 1.525(4) .
C15 H15A 0.9700 .
C15 H15B 0.9700 .
C16 O5 1.238(4) .
C16 O6 1.252(4) .
C17 C17' 0.806(19) .
C17 N1 1.485(5) .
C17 C18 1.530(6) .
C17' C18 1.542(19) .
C17' N1 1.586(17) .
C18 O3 1.245(4) .
C18 O4 1.253(4) .
C19 N3 1.308(4) .
C19 N2 1.345(4) .
C19 H19 0.9300 .
C20 N4 1.313(4) .
C20 N2 1.319(4) .
C20 H20 0.9300 .
C21 N4 1.462(4) .
C21 C22 1.502(5) .
C21 H21A 0.9700 .
C21 H21B 0.9700 .
C22 C24 1.376(4) .
C22 C23 1.379(4) .
C23 C24 1.379(5) 2_455
C23 H23 0.9300 .
C24 C23 1.379(5) 2_455
C24 H24 0.9300 .
C25 N7 1.310(5) .
C25 N5 1.335(5) .
C25 H25 0.9300 .
C26 N6 1.324(5) .
C26 N5 1.347(5) .
C26 H26 0.9300 .
C27 N7 1.459(5) .
C27 C28 1.516(5) .
C27 H27A 0.9700 .
C27 H27B 0.9700 .
C28 C30 1.378(5) .
C28 C29 1.386(5) .
C29 C30 1.385(5) 2_575
C29 H29 0.9300 .
C30 C29 1.385(5) 2_575
C30 H30 0.9300 .
N3 N4 1.346(4) .
N6 N7 1.363(4) .
O2 Zn1 2.085(2) 2_566
O1W H1A 0.85(4) .
O1W H1B 0.81(4) .
O2W H2A 0.75(5) .
O2W H2B 0.80(5) .
O3W H3A 0.82(5) .
O3W H3B 0.86(5) .
O4W H4A 0.895(10) .
O4W H4B 0.895(10) .

loop_
_geom_hbond_atom_site_label_D
_geom_hbond_atom_site_label_H
_geom_hbond_atom_site_label_A
_geom_hbond_distance_DH
_geom_hbond_distance_HA
_geom_hbond_distance_DA
_geom_hbond_angle_DHA
_geom_hbond_site_symmetry_A
O1W H1B O4W 0.81(4) 1.93(4) 2.744(4) 179(4) .
O2W H2A O6 0.75(5) 1.94(5) 2.676(3) 168(5) .
O3W H3A O6 0.82(5) 1.94(5) 2.721(4) 161(5) .
O1W H1A O1 0.85(4) 1.83(5) 2.629(4) 155(4) 2_566
O2W H2B O4 0.80(5) 1.91(5) 2.670(3) 160(5) 1_655
O4W H4A N3 0.895(10) 2.065(15) 2.944(4) 167(4) 1_655

loop_
_geom_torsion_atom_site_label_1
_geom_torsion_atom_site_label_2
_geom_torsion_atom_site_label_3
_geom_torsion_atom_site_label_4
_geom_torsion
_geom_torsion_site_symmetry_1
_geom_torsion_site_symmetry_4
O1 C1 C2 C3 71.3(4) . .
O2 C1 C2 C3 -105.9(3) . .
O1 C1 C2 C7 -111.0(3) . .
O2 C1 C2 C7 71.8(4) . .
C7 C2 C3 C4 -0.7(5) . .
C1 C2 C3 C4 177.1(3) . .
C2 C3 C4 C5 1.2(5) . .
C3 C4 C5 C6 -0.2(5) . .
C4 C5 C6 C7 -1.3(5) . .
C5 C6 C7 C2 1.9(4) . .
C5 C6 C7 C8 -177.9(3) . .
C3 C2 C7 C6 -0.9(4) . .
C1 C2 C7 C6 -178.4(3) . .
C3 C2 C7 C8 178.9(3) . .
C1 C2 C7 C8 1.3(4) . .
C6 C7 C8 C13 -141.1(3) . .
C2 C7 C8 C13 39.1(4) . .
C6 C7 C8 C9 40.2(4) . .
C2 C7 C8 C9 -139.5(3) . .
C13 C8 C9 C10 0.3(4) . .
C7 C8 C9 C10 179.0(3) . .
C8 C9 C10 C11 -0.5(5) . .
C9 C10 C11 C12 -0.3(5) . .
C9 C10 C11 C14 179.0(3) . .
C10 C11 C12 C13 1.3(5) . .
C14 C11 C12 C13 -178.0(3) . .
C11 C12 C13 C8 -1.5(5) . .
C9 C8 C13 C12 0.7(5) . .
C7 C8 C13 C12 -178.0(3) . .
C10 C11 C14 N1 -86.1(4) . .
C12 C11 C14 N1 93.1(4) . .
N1 C15 C16 O5 -22.6(5) . .
N1 C15 C16 O6 159.6(3) . .
N1 C17 C17' C18 -117.2(5) . .
C18 C17 C17' N1 117.2(5) . .
C17' C17 C18 O3 93.3(16) . .
N1 C17 C18 O3 167.5(3) . .
C17' C17 C18 O4 -95.0(16) . .
N1 C17 C18 O4 -20.8(5) . .
N1 C17 C18 C17' 74.2(16) . .
C17 C17' C18 O3 -100.8(13) . .
N1 C17' C18 O3 -160.7(9) . .
C17 C17' C18 O4 101.1(15) . .
N1 C17' C18 O4 41.2(15) . .
N1 C17' C18 C17 -59.9(11) . .
N4 C21 C22 C24 -176.6(3) . .
N4 C21 C22 C23 4.3(6) . .
C24 C22 C23 C24 -0.5(6) . 2_455
C21 C22 C23 C24 178.5(4) . 2_455
C23 C22 C24 C23 0.5(6) . 2_455
C21 C22 C24 C23 -178.6(4) . 2_455
N7 C27 C28 C30 120.7(4) . .
N7 C27 C28 C29 -61.3(5) . .
C30 C28 C29 C30 -0.1(6) . 2_575
C27 C28 C29 C30 -178.1(3) . 2_575
C29 C28 C30 C29 0.1(6) . 2_575
C27 C28 C30 C29 178.2(3) . 2_575
C16 C15 N1 C14 158.3(3) . .
C16 C15 N1 C17 -75.0(4) . .
C16 C15 N1 C17' -89.7(11) . .
C16 C15 N1 Zn1 37.3(3) . .
C11 C14 N1 C15 64.7(4) . .
C11 C14 N1 C17 -56.5(4) . .
C11 C14 N1 C17' -73.3(9) . .
C11 C14 N1 Zn1 -179.7(2) . .
C17' C17 N1 C15 -158.7(17) . .
C18 C17 N1 C15 131.0(4) . .
C17' C17 N1 C14 -35.0(18) . .
C18 C17 N1 C14 -105.4(4) . .
C18 C17 N1 C17' -70.3(17) . .
C17' C17 N1 Zn1 91.1(17) . .
C18 C17 N1 Zn1 20.8(4) . .
C17 C17' N1 C15 29(2) . .
C18 C17' N1 C15 92.6(14) . .
C17 C17' N1 C14 148.9(15) . .
C18 C17' N1 C14 -147.4(12) . .
C18 C17' N1 C17 63.7(13) . .
C17 C17' N1 Zn1 -97.7(15) . .
C18 C17' N1 Zn1 -33.9(14) . .
O2 Zn1 N1 C15 149.3(2) 2_566 .
O4 Zn1 N1 C15 -125.1(2) . .
N2 Zn1 N1 C15 -48.4(4) . .
O1W Zn1 N1 C15 59.2(2) . .
O5 Zn1 N1 C15 -30.8(2) . .
O2 Zn1 N1 C14 29.4(2) 2_566 .
O4 Zn1 N1 C14 115.1(2) . .
N2 Zn1 N1 C14 -168.3(3) . .
O1W Zn1 N1 C14 -60.6(2) . .
O5 Zn1 N1 C14 -150.7(2) . .
O2 Zn1 N1 C17 -98.8(3) 2_566 .
O4 Zn1 N1 C17 -13.1(3) . .
N2 Zn1 N1 C17 63.5(5) . .
O1W Zn1 N1 C17 171.2(3) . .
O5 Zn1 N1 C17 81.1(3) . .
O2 Zn1 N1 C17' -67.4(8) 2_566 .
O4 Zn1 N1 C17' 18.3(8) . .
N2 Zn1 N1 C17' 94.9(9) . .
O1W Zn1 N1 C17' -157.4(8) . .
O5 Zn1 N1 C17' 112.5(8) . .
N4 C20 N2 C19 -0.2(4) . .
N4 C20 N2 Zn1 178.0(2) . .
N3 C19 N2 C20 -0.1(4) . .
N3 C19 N2 Zn1 -178.3(2) . .
O2 Zn1 N2 C20 -152.4(3) 2_566 .
O4 Zn1 N2 C20 119.5(3) . .
O1W Zn1 N2 C20 -61.9(3) . .
O5 Zn1 N2 C20 27.6(3) . .
N1 Zn1 N2 C20 44.8(5) . .
O2 Zn1 N2 C19 25.4(3) 2_566 .
O4 Zn1 N2 C19 -62.7(3) . .
O1W Zn1 N2 C19 115.9(3) . .
O5 Zn1 N2 C19 -154.6(3) . .
N1 Zn1 N2 C19 -137.4(4) . .
N2 C19 N3 N4 0.4(4) . .
N2 C20 N4 N3 0.5(4) . .
N2 C20 N4 C21 179.5(3) . .
C19 N3 N4 C20 -0.6(4) . .
C19 N3 N4 C21 -179.6(3) . .
C22 C21 N4 C20 -93.7(4) . .
C22 C21 N4 N3 85.1(4) . .
N7 C25 N5 C26 -0.7(4) . .
N7 C25 N5 Zn2 175.0(2) . .
N6 C26 N5 C25 0.9(4) . .
N6 C26 N5 Zn2 -174.0(3) . .
O2W Zn2 N5 C25 -136.1(3) . .
O2W Zn2 N5 C25 43.9(3) 2_665 .
O3W Zn2 N5 C25 -46.6(3) . .
O3W Zn2 N5 C25 133.4(3) 2_665 .
N5 Zn2 N5 C25 16(100) 2_665 .
O2W Zn2 N5 C26 38.0(4) . .
O2W Zn2 N5 C26 -142.0(4) 2_665 .
O3W Zn2 N5 C26 127.5(4) . .
O3W Zn2 N5 C26 -52.5(4) 2_665 .
N5 Zn2 N5 C26 -170(100) 2_665 .
N5 C26 N6 N7 -0.8(4) . .
N5 C25 N7 N6 0.2(4) . .
N5 C25 N7 C27 -177.8(3) . .
C26 N6 N7 C25 0.3(4) . .
C26 N6 N7 C27 178.5(3) . .
C28 C27 N7 C25 -101.4(5) . .
C28 C27 N7 N6 80.8(5) . .
O1 C1 O2 Zn1 -18.3(5) . 2_566
C2 C1 O2 Zn1 158.6(2) . 2_566
O3 C18 O4 Zn1 179.1(3) . .
C17 C18 O4 Zn1 8.5(4) . .
C17' C18 O4 Zn1 -25.8(9) . .
O2 Zn1 O4 C18 106.7(2) 2_566 .
N2 Zn1 O4 C18 -161.7(2) . .
O1W Zn1 O4 C18 25.5(6) . .
O5 Zn1 O4 C18 -74.2(2) . .
N1 Zn1 O4 C18 3.0(2) . .
O6 C16 O5 Zn1 170.8(3) . .
C15 C16 O5 Zn1 -6.9(4) . .
O2 Zn1 O5 C16 -162(6) 2_566 .
O4 Zn1 O5 C16 102.1(2) . .
N2 Zn1 O5 C16 -162.5(2) . .
O1W Zn1 O5 C16 -66.7(2) . .
N1 Zn1 O5 C16 22.2(2) . .
